data_1548873
loop_
_publ_author_name
'Sun, Y.'
'Cramer, N.'

_publ_section_title
;
 Tailored trisubstituted chiral Cp <sup> <i>x</i> </sup> Rh<sup>III</sup>
 catalysts for kinetic resolutions of phosphinic amides.
;
_journal_issue 11
_journal_name_full 'Chemical science'
_journal_page_first 2981
_journal_page_last 2985
_journal_paper_doi 10.1039/c7sc05411d
_journal_volume 9
_journal_year 2018
_chemical_formula_sum 'C65 H60 Cl6 O4 Rh2'
_chemical_formula_weight 1323.65
_space_group_crystal_system orthorhombic
_space_group_IT_number 19
_space_group_name_Hall 'P 2ac 2ab'
_space_group_name_H-M_alt 'P 21 21 21'
_symmetry_space_group_name_Hall 'P 2ac 2ab'
_symmetry_space_group_name_H-M 'P 21 21 21'
_atom_sites_solution_hydrogens geom
_audit_creation_method SHELXL-2017/1
_audit_update_record
;
2017-11-29 deposited with the CCDC.
2018-02-05 downloaded from the CCDC.
;
_cell_angle_alpha 90
_cell_angle_beta 90
_cell_angle_gamma 90
_cell_formula_units_Z 4
_cell_length_a 9.5240(5)
_cell_length_b 17.1108(9)
_cell_length_c 36.4272(16)
_cell_measurement_temperature 140(2)
_cell_volume 5936.3(5)
_computing_structure_refinement 'SHELXL-2017/1 (Sheldrick, 2017)'
_diffrn_ambient_temperature 140(2)
_diffrn_measured_fraction_theta_full 0.997
_diffrn_measured_fraction_theta_max 0.997
_diffrn_radiation_type CuK\a
_diffrn_radiation_wavelength 1.54184
_diffrn_reflns_av_R_equivalents 0.0595
_diffrn_reflns_av_unetI/netI 0.0606
_diffrn_reflns_Laue_measured_fraction_full 0.997
_diffrn_reflns_Laue_measured_fraction_max 0.997
_diffrn_reflns_limit_h_max 9
_diffrn_reflns_limit_h_min -9
_diffrn_reflns_limit_k_max 16
_diffrn_reflns_limit_k_min -17
_diffrn_reflns_limit_l_max 36
_diffrn_reflns_limit_l_min -22
_diffrn_reflns_number 25336
_diffrn_reflns_point_group_measured_fraction_full 0.995
_diffrn_reflns_point_group_measured_fraction_max 0.995
_diffrn_reflns_theta_full 51.408
_diffrn_reflns_theta_max 51.408
_diffrn_reflns_theta_min 2.853
_exptl_absorpt_coefficient_mu 7.354
_exptl_crystal_density_diffrn 1.481
_exptl_crystal_F_000 2696
_refine_diff_density_max 1.001
_refine_diff_density_min -0.545
_refine_diff_density_rms 0.081
_refine_ls_abs_structure_details
;
 Flack x determined using 1974 quotients [(I+)-(I-)]/[(I+)+(I-)]
 (Parsons, Flack and Wagner, Acta Cryst. B69 (2013) 249-259).
;
_refine_ls_abs_structure_Flack -0.036(7)
_refine_ls_extinction_method none
_refine_ls_goodness_of_fit_ref 1.103
_refine_ls_hydrogen_treatment constr
_refine_ls_matrix_type full
_refine_ls_number_parameters 702
_refine_ls_number_reflns 6437
_refine_ls_number_restraints 0
_refine_ls_restrained_S_all 1.103
_refine_ls_R_factor_all 0.0687
_refine_ls_R_factor_gt 0.0551
_refine_ls_shift/su_max 0.001
_refine_ls_shift/su_mean 0.000
_refine_ls_structure_factor_coef Fsqd
_refine_ls_weighting_details 'w=1/[\s^2^(Fo^2^)+(0.0613P)^2^+7.1599P] where P=(Fo^2^+2Fc^2^)/3'
_refine_ls_weighting_scheme calc
_refine_ls_wR_factor_gt 0.1219
_refine_ls_wR_factor_ref 0.1295
_reflns_Friedel_coverage 0.757
_reflns_Friedel_fraction_full 0.992
_reflns_Friedel_fraction_max 0.992
_reflns_number_gt 5489
_reflns_number_total 6437
_reflns_threshold_expression 'I > 2\s(I)'
_cod_data_source_file c7sc05411d2.cif
_cod_data_source_block sya01-551re
_cod_depositor_comments 'Adding full bibliography for 1548872--1548873.cif.'
_cod_database_code 1548873
_shelx_shelxl_version_number 2017/1
_shelx_space_group_comment
;
The symmetry employed for this shelxl refinement is uniquely defined
by the following loop, which should always be used as a source of
symmetry information in preference to the above space-group names.
They are only intended as comments.
;

loop_
_space_group_symop_operation_xyz
'x, y, z'
'-x+1/2, -y, z+1/2'
'-x, y+1/2, -z+1/2'
'x+1/2, -y+1/2, -z'

loop_
_atom_site_label
_atom_site_type_symbol
_atom_site_fract_x
_atom_site_fract_y
_atom_site_fract_z
_atom_site_U_iso_or_equiv
_atom_site_adp_type
_atom_site_occupancy
_atom_site_site_symmetry_order
_atom_site_calc_flag
_atom_site_refinement_flags_posn
_atom_site_refinement_flags_adp
Rh01 Rh 0.73889(13) 0.58582(7) 0.61761(3) 0.0508(4) Uani 1 1 d . .
Rh02 Rh 0.40812(12) 0.50172(7) 0.64760(3) 0.0492(3) Uani 1 1 d . .
Cl00 Cl 0.5472(4) 0.6209(2) 0.65886(10) 0.0560(11) Uani 1 1 d . .
Cl1 Cl 0.5866(4) 0.4755(2) 0.60193(9) 0.0512(10) Uani 1 1 d . .
Cl2 Cl 0.2776(5) 0.5646(3) 0.60008(12) 0.0778(14) Uani 1 1 d . .
Cl3 Cl 0.8395(5) 0.5044(3) 0.66615(11) 0.0773(12) Uani 1 1 d . .
Cl4 Cl 0.3988(10) 0.2733(4) 0.3209(2) 0.147(3) Uani 1 1 d . .
Cl5 Cl 0.5652(9) 0.1892(6) 0.2671(2) 0.176(4) Uani 1 1 d . .
O009 O 0.5680(13) 0.3047(6) 0.7439(3) 0.063(3) Uani 1 1 d . .
O00A O 0.8573(13) 0.3942(7) 0.5611(3) 0.079(4) Uani 1 1 d . .
O00B O 0.2661(14) 0.3700(7) 0.5642(3) 0.077(3) Uani 1 1 d . .
O00C O 0.6506(13) 0.7909(7) 0.5177(3) 0.074(4) Uani 1 1 d . .
C00D C 0.3350(17) 0.3034(10) 0.5742(4) 0.050(4) Uani 1 1 d . .
C00E C 0.4896(17) 0.2491(9) 0.7258(4) 0.049(4) Uani 1 1 d . .
C00F C 0.3268(15) 0.2857(9) 0.6127(4) 0.045(4) Uani 1 1 d . .
C00G C 0.6874(17) 0.6592(11) 0.5003(4) 0.057(5) Uani 1 1 d . .
C00H C 0.937(2) 0.6744(11) 0.3789(5) 0.070(5) Uani 1 1 d . .
H00H H 0.980949 0.690658 0.356734 0.083 Uiso 1 1 calc R U
C00I C 0.4061(17) 0.2085(9) 0.6662(4) 0.049(4) Uani 1 1 d . .
C00J C 0.7032(17) 0.7396(9) 0.4911(4) 0.055(5) Uani 1 1 d . .
C00K C 0.4486(18) 0.4599(10) 0.7016(4) 0.058(5) Uani 1 1 d . .
H00K H 0.529772 0.473582 0.715354 0.070 Uiso 1 1 calc R U
C00L C 0.9090(17) 0.5411(9) 0.5391(4) 0.060(4) Uani 1 1 d . .
H00A H 0.964056 0.570371 0.520567 0.072 Uiso 1 1 calc R U
H00B H 0.975192 0.505548 0.551742 0.072 Uiso 1 1 calc R U
C00M C 0.7297(17) 0.6448(9) 0.5657(4) 0.049(4) Uani 1 1 d . .
C00N C 0.6208(18) 0.6379(10) 0.5367(4) 0.061(5) Uani 1 1 d . .
H00C H 0.541593 0.673633 0.541996 0.073 Uiso 1 1 calc R U
H00D H 0.584275 0.583809 0.535753 0.073 Uiso 1 1 calc R U
C00O C 0.4153(19) 0.1897(10) 0.7426(4) 0.059(5) Uani 1 1 d . .
H00O H 0.416324 0.185454 0.768637 0.071 Uiso 1 1 calc R U
C00P C 0.4825(17) 0.2580(9) 0.6880(4) 0.051(4) Uani 1 1 d . .
C00Q C 0.644(2) 0.3895(10) 0.4758(5) 0.066(5) Uani 1 1 d . .
C00R C 0.4365(19) 0.3940(10) 0.6771(4) 0.059(5) Uani 1 1 d . .
C00S C 0.3180(19) 0.5014(11) 0.7018(4) 0.063(4) Uani 1 1 d . .
C00T C 0.8131(16) 0.6264(10) 0.4434(4) 0.051(4) Uani 1 1 d . .
C00U C 0.4021(17) 0.2223(9) 0.6261(4) 0.047(4) Uani 1 1 d . .
C00V C 0.7443(19) 0.6041(8) 0.4780(4) 0.053(4) Uani 1 1 d . .
C00W C 0.5456(16) 0.3311(8) 0.6712(4) 0.049(4) Uani 1 1 d . .
H00E H 0.634670 0.345050 0.683601 0.059 Uiso 1 1 calc R U
H00F H 0.564077 0.323530 0.644725 0.059 Uiso 1 1 calc R U
C00X C 0.717(2) 0.3630(11) 0.5090(5) 0.076(6) Uani 1 1 d . .
H00X H 0.710817 0.309672 0.516063 0.091 Uiso 1 1 calc R U
C00Y C 0.5756(18) 0.4940(11) 0.4349(4) 0.064(4) Uani 1 1 d . .
H00Y H 0.578129 0.547374 0.427779 0.076 Uiso 1 1 calc R U
C00Z C 0.3386(18) 0.1357(10) 0.7219(4) 0.055(4) Uani 1 1 d . .
C010 C 0.7356(18) 0.6984(9) 0.5942(4) 0.057(4) Uani 1 1 d . .
H010 H 0.665668 0.736523 0.599182 0.069 Uiso 1 1 calc R U
C011 C 0.8758(17) 0.5712(10) 0.4200(4) 0.060(5) Uani 1 1 d . .
H011 H 0.877366 0.517347 0.426275 0.071 Uiso 1 1 calc R U
C012 C 0.9360(18) 0.5977(10) 0.3870(4) 0.064(5) Uani 1 1 d . .
H012 H 0.976153 0.561170 0.370436 0.077 Uiso 1 1 calc R U
C013 C 0.761(2) 0.7613(9) 0.4594(4) 0.059(4) Uani 1 1 d . .
H013 H 0.762218 0.815067 0.452992 0.071 Uiso 1 1 calc R U
C014 C 0.413(2) 0.2587(10) 0.5511(4) 0.067(5) Uani 1 1 d . .
H014 H 0.419303 0.272693 0.525941 0.080 Uiso 1 1 calc R U
C015 C 0.6482(19) 0.4699(9) 0.4676(5) 0.059(5) Uani 1 1 d . .
C016 C 0.640(2) 0.0815(11) 0.5543(5) 0.071(5) Uani 1 1 d . .
H016 H 0.692113 0.049138 0.537997 0.085 Uiso 1 1 calc R U
C017 C 0.263(2) 0.0733(11) 0.7380(5) 0.069(5) Uani 1 1 d . .
H017 H 0.260629 0.068647 0.763938 0.082 Uiso 1 1 calc R U
C018 C 0.3319(18) 0.1429(9) 0.6833(5) 0.058(5) Uani 1 1 d . .
C019 C 0.2323(18) 0.3363(9) 0.6362(4) 0.055(4) Uani 1 1 d . .
H01A H 0.166262 0.363801 0.619660 0.066 Uiso 1 1 calc R U
H01B H 0.175739 0.301312 0.651990 0.066 Uiso 1 1 calc R U
C01A C 0.8188(17) 0.7072(10) 0.4355(4) 0.053(5) Uani 1 1 d . .
C01B C 0.8574(16) 0.5997(10) 0.5672(4) 0.055(4) Uani 1 1 d . .
C01C C 0.8079(17) 0.4925(11) 0.5193(4) 0.057(4) Uani 1 1 d . .
C01D C 0.7383(19) 0.5194(9) 0.4884(4) 0.057(4) Uani 1 1 d . .
C01E C 0.2282(18) 0.4616(9) 0.6767(4) 0.060(4) Uani 1 1 d . .
H01E H 0.134071 0.476218 0.671500 0.072 Uiso 1 1 calc R U
C01F C 0.568(2) 0.1116(10) 0.6144(4) 0.069(5) Uani 1 1 d . .
H01F H 0.570897 0.099382 0.639834 0.082 Uiso 1 1 calc R U
C01G C 0.879(2) 0.7292(10) 0.4006(4) 0.068(5) Uani 1 1 d . .
H01G H 0.877305 0.782281 0.393017 0.081 Uiso 1 1 calc R U
C01H C 0.6415(19) 0.0678(9) 0.5911(4) 0.062(5) Uani 1 1 d . .
H01H H 0.696332 0.025862 0.600418 0.074 Uiso 1 1 calc R U
C01I C 0.7922(19) 0.4116(11) 0.5291(5) 0.064(5) Uani 1 1 d . .
C01J C 0.561(2) 0.1438(10) 0.5409(4) 0.066(5) Uani 1 1 d . .
H01J H 0.559828 0.153104 0.515148 0.079 Uiso 1 1 calc R U
C01K C 0.2542(19) 0.0896(9) 0.6622(4) 0.063(4) Uani 1 1 d . .
H01K H 0.247438 0.095602 0.636296 0.076 Uiso 1 1 calc R U
C01L C 0.706(2) 0.8649(11) 0.5182(5) 0.084(6) Uani 1 1 d . .
H01C H 0.686945 0.890604 0.494719 0.125 Uiso 1 1 calc R U
H01D H 0.807400 0.861897 0.522221 0.125 Uiso 1 1 calc R U
H01I H 0.662474 0.894950 0.538135 0.125 Uiso 1 1 calc R U
C01M C 0.502(2) 0.3619(12) 0.4224(6) 0.090(7) Uani 1 1 d . .
H01M H 0.454331 0.325879 0.407006 0.108 Uiso 1 1 calc R U
C01N C 0.193(2) 0.0201(10) 0.7174(5) 0.077(6) Uani 1 1 d . .
H01N H 0.148306 -0.023014 0.728791 0.093 Uiso 1 1 calc R U
C01O C 0.4860(18) 0.1924(10) 0.5635(4) 0.051(4) Uani 1 1 d . .
C01P C 0.572(2) 0.3372(11) 0.4535(6) 0.080(6) Uani 1 1 d . .
H01P H 0.570906 0.283307 0.459730 0.096 Uiso 1 1 calc R U
C01Q C 0.316(2) 0.4117(11) 0.5326(4) 0.080(6) Uani 1 1 d . .
H01L H 0.297178 0.381044 0.510409 0.121 Uiso 1 1 calc R U
H01O H 0.417636 0.420219 0.534895 0.121 Uiso 1 1 calc R U
H01Q H 0.268273 0.462206 0.530891 0.121 Uiso 1 1 calc R U
C01R C 0.564(2) 0.3069(11) 0.7825(4) 0.080(6) Uani 1 1 d . .
H01R H 0.465880 0.307975 0.790705 0.120 Uiso 1 1 calc R U
H01S H 0.612271 0.353875 0.791223 0.120 Uiso 1 1 calc R U
H01T H 0.610393 0.260385 0.792370 0.120 Uiso 1 1 calc R U
C01S C 0.283(2) 0.5692(11) 0.7250(5) 0.079(6) Uani 1 1 d . .
H01U H 0.370824 0.601161 0.727456 0.094 Uiso 1 1 calc R U
C01T C 0.504(2) 0.4428(12) 0.4142(5) 0.076(6) Uani 1 1 d . .
H01V H 0.453897 0.461339 0.393508 0.091 Uiso 1 1 calc R U
C01U C 0.4829(17) 0.1771(9) 0.6026(4) 0.054(5) Uani 1 1 d . .
C01V C 0.3000(16) 0.3962(9) 0.6604(4) 0.051(4) Uani 1 1 d . .
C01W C 0.8631(19) 0.6882(11) 0.6152(5) 0.071(5) Uani 1 1 d . .
C01X C 0.188(2) 0.0289(10) 0.6796(5) 0.075(6) Uani 1 1 d . .
H01X H 0.137978 -0.008284 0.665337 0.090 Uiso 1 1 calc R U
C01Y C 0.931(2) 0.6290(11) 0.5973(5) 0.076(5) Uani 1 1 d . .
H01Y H 1.020116 0.609576 0.604636 0.091 Uiso 1 1 calc R U
C01Z C 0.923(3) 0.7389(11) 0.6459(6) 0.101(7) Uani 1 1 d . .
H01Z H 0.981849 0.705413 0.662176 0.121 Uiso 1 1 calc R U
C020 C 0.818(2) 0.3205(11) 0.5775(5) 0.102(8) Uani 1 1 d . .
H02A H 0.859666 0.277440 0.563590 0.153 Uiso 1 1 calc R U
H02B H 0.715225 0.315347 0.577259 0.153 Uiso 1 1 calc R U
H02C H 0.851386 0.318714 0.602953 0.153 Uiso 1 1 calc R U
C021 C 0.419(3) 0.1917(14) 0.2921(6) 0.116(8) Uani 1 1 d . .
H02P H 0.415654 0.143992 0.307444 0.139 Uiso 1 1 calc R U
H02Q H 0.337514 0.189740 0.275200 0.139 Uiso 1 1 calc R U
C022 C 0.172(2) 0.6215(13) 0.7080(7) 0.117(9) Uani 1 1 d . .
H02D H 0.196115 0.631646 0.682243 0.175 Uiso 1 1 calc R U
H02E H 0.167908 0.671046 0.721398 0.175 Uiso 1 1 calc R U
H02F H 0.080595 0.595447 0.709237 0.175 Uiso 1 1 calc R U
C023 C 0.811(3) 0.7749(19) 0.6682(7) 0.177(15) Uani 1 1 d . .
H02G H 0.792982 0.828188 0.659426 0.265 Uiso 1 1 calc R U
H02H H 0.840157 0.776640 0.693946 0.265 Uiso 1 1 calc R U
H02I H 0.724626 0.743902 0.665997 0.265 Uiso 1 1 calc R U
C024 C 0.249(3) 0.5366(13) 0.7635(6) 0.157(12) Uani 1 1 d . .
H02J H 0.163670 0.504721 0.762214 0.235 Uiso 1 1 calc R U
H02K H 0.234345 0.579979 0.780624 0.235 Uiso 1 1 calc R U
H02L H 0.327379 0.504233 0.772112 0.235 Uiso 1 1 calc R U
C025 C 1.009(4) 0.8025(18) 0.6317(9) 0.25(3) Uani 1 1 d . .
H02M H 1.050558 0.786890 0.608140 0.380 Uiso 1 1 calc R U
H02N H 1.084368 0.814175 0.649221 0.380 Uiso 1 1 calc R U
H02O H 0.951031 0.849104 0.628113 0.380 Uiso 1 1 calc R U

loop_
_atom_site_aniso_label
_atom_site_aniso_U_11
_atom_site_aniso_U_22
_atom_site_aniso_U_33
_atom_site_aniso_U_23
_atom_site_aniso_U_13
_atom_site_aniso_U_12
Rh01 0.0439(7) 0.0538(7) 0.0546(7) 0.0056(6) 0.0006(6) 0.0014(7)
Rh02 0.0448(7) 0.0479(7) 0.0549(7) 0.0048(7) 0.0034(5) 0.0023(7)
Cl00 0.065(3) 0.048(2) 0.055(2) 0.0010(18) 0.0079(19) -0.001(2)
Cl1 0.054(3) 0.052(3) 0.048(2) 0.0046(15) 0.0045(17) -0.002(2)
Cl2 0.062(3) 0.073(3) 0.098(3) 0.017(2) -0.014(2) 0.012(3)
Cl3 0.061(3) 0.088(3) 0.083(3) 0.000(3) -0.005(2) 0.015(3)
Cl4 0.161(7) 0.135(6) 0.146(6) 0.026(5) -0.033(6) 0.003(6)
Cl5 0.132(7) 0.283(11) 0.114(5) 0.050(6) 0.013(5) 0.014(7)
O009 0.077(9) 0.062(8) 0.051(7) 0.004(5) -0.004(6) -0.015(7)
O00A 0.083(10) 0.077(10) 0.078(9) 0.015(7) 0.013(7) 0.026(7)
O00B 0.074(9) 0.090(9) 0.068(7) 0.017(7) -0.003(7) 0.020(8)
O00C 0.076(9) 0.039(7) 0.107(9) 0.005(7) 0.027(7) 0.003(7)
C00D 0.041(10) 0.060(12) 0.048(10) 0.008(9) -0.006(8) -0.005(9)
C00E 0.060(12) 0.038(11) 0.048(11) 0.011(8) 0.003(9) 0.018(9)
C00F 0.029(9) 0.052(11) 0.055(10) -0.004(8) 0.002(8) -0.003(8)
C00G 0.043(11) 0.064(13) 0.064(11) 0.002(10) 0.006(8) 0.004(9)
C00H 0.102(16) 0.056(12) 0.051(10) 0.008(10) 0.017(11) -0.014(12)
C00I 0.046(10) 0.048(10) 0.055(10) -0.003(8) 0.005(8) 0.000(9)
C00J 0.053(12) 0.043(11) 0.068(12) 0.017(9) 0.017(9) 0.002(9)
C00K 0.052(12) 0.067(12) 0.056(10) -0.019(9) 0.003(8) -0.032(10)
C00L 0.037(10) 0.069(11) 0.074(11) 0.015(9) 0.017(9) 0.004(10)
C00M 0.037(10) 0.059(11) 0.049(9) 0.003(8) 0.007(8) -0.013(9)
C00N 0.059(12) 0.058(11) 0.067(11) 0.023(9) 0.013(9) 0.016(9)
C00O 0.056(11) 0.083(13) 0.038(9) 0.011(10) 0.003(9) 0.010(12)
C00P 0.048(11) 0.049(11) 0.054(11) 0.014(8) 0.007(8) 0.008(9)
C00Q 0.078(14) 0.053(13) 0.067(12) 0.002(10) 0.017(10) -0.003(10)
C00R 0.076(13) 0.065(12) 0.034(8) 0.025(8) 0.009(8) -0.016(10)
C00S 0.076(13) 0.057(11) 0.057(10) -0.001(10) 0.008(9) 0.000(11)
C00T 0.046(10) 0.063(12) 0.043(9) 0.014(9) -0.006(7) 0.000(9)
C00U 0.051(11) 0.049(10) 0.041(10) -0.004(8) 0.014(8) -0.001(10)
C00V 0.055(10) 0.043(10) 0.061(10) 0.009(8) 0.000(9) 0.007(10)
C00W 0.047(11) 0.041(10) 0.059(10) 0.009(8) -0.002(8) -0.006(8)
C00X 0.103(18) 0.056(13) 0.069(13) 0.013(10) 0.038(12) 0.026(13)
C00Y 0.073(12) 0.056(11) 0.062(10) 0.017(10) 0.006(9) -0.017(12)
C00Z 0.055(11) 0.061(12) 0.050(11) 0.013(9) 0.005(9) 0.008(10)
C010 0.030(10) 0.054(11) 0.088(12) 0.017(9) 0.012(10) 0.009(9)
C011 0.071(12) 0.055(11) 0.052(10) 0.005(9) 0.018(9) -0.012(10)
C012 0.079(13) 0.066(13) 0.048(10) -0.015(9) 0.009(9) 0.001(11)
C013 0.064(12) 0.041(10) 0.072(11) 0.015(9) -0.002(11) 0.002(10)
C014 0.091(15) 0.061(12) 0.048(10) 0.001(9) 0.007(11) -0.023(12)
C015 0.062(12) 0.033(11) 0.082(12) 0.012(9) 0.023(10) -0.002(9)
C016 0.087(15) 0.053(12) 0.072(13) -0.003(10) 0.025(10) -0.002(11)
C017 0.062(12) 0.070(13) 0.073(11) 0.022(11) 0.005(10) 0.014(12)
C018 0.064(12) 0.040(11) 0.071(12) 0.001(9) 0.004(9) 0.006(9)
C019 0.051(11) 0.058(10) 0.057(9) 0.007(8) 0.004(8) -0.015(10)
C01A 0.048(11) 0.056(12) 0.055(10) 0.028(9) 0.006(8) -0.018(9)
C01B 0.034(10) 0.079(13) 0.053(10) 0.003(9) 0.009(8) -0.003(10)
C01C 0.054(11) 0.051(11) 0.066(10) 0.001(10) 0.015(8) 0.005(9)
C01D 0.048(10) 0.060(12) 0.063(10) 0.003(9) 0.018(9) -0.005(10)
C01E 0.039(10) 0.063(11) 0.079(11) 0.001(9) 0.013(9) 0.015(9)
C01F 0.081(13) 0.073(13) 0.052(10) 0.007(10) 0.003(10) 0.010(11)
C01G 0.087(15) 0.056(12) 0.060(11) 0.001(10) 0.006(10) -0.002(11)
C01H 0.087(14) 0.042(10) 0.058(11) -0.004(9) 0.016(9) 0.012(10)
C01I 0.071(14) 0.056(13) 0.065(12) 0.004(11) 0.014(10) 0.017(11)
C01J 0.096(15) 0.054(12) 0.048(10) -0.002(9) 0.014(11) -0.028(11)
C01K 0.061(11) 0.056(10) 0.071(10) -0.005(9) 0.014(10) -0.015(11)
C01L 0.079(16) 0.058(13) 0.113(15) 0.006(11) 0.018(12) 0.023(12)
C01M 0.118(19) 0.051(14) 0.100(17) -0.003(11) 0.010(14) -0.032(13)
C01N 0.082(15) 0.052(13) 0.098(15) 0.025(11) 0.014(11) -0.015(11)
C01O 0.056(11) 0.053(12) 0.043(10) 0.002(9) 0.008(8) -0.026(10)
C01P 0.105(17) 0.051(12) 0.083(14) 0.004(11) 0.022(13) -0.022(13)
C01Q 0.111(17) 0.087(14) 0.044(10) 0.010(10) -0.012(9) 0.014(13)
C01R 0.105(17) 0.097(15) 0.039(10) 0.002(9) 0.004(10) -0.004(13)
C01S 0.087(16) 0.076(14) 0.073(12) -0.016(10) 0.023(11) -0.001(12)
C01T 0.073(14) 0.098(18) 0.058(11) 0.011(11) 0.003(9) -0.024(12)
C01U 0.052(11) 0.047(11) 0.062(12) 0.000(8) 0.000(8) -0.020(9)
C01V 0.052(11) 0.052(11) 0.049(9) 0.007(8) 0.004(8) 0.011(8)
C01W 0.051(13) 0.069(13) 0.094(13) -0.004(12) 0.018(11) -0.009(10)
C01X 0.096(16) 0.047(12) 0.082(13) 0.002(9) 0.003(11) -0.023(10)
C01Y 0.038(11) 0.079(14) 0.111(15) 0.010(12) 0.007(11) 0.004(11)
C01Z 0.13(2) 0.066(13) 0.110(16) -0.034(13) 0.041(17) -0.031(14)
C020 0.15(2) 0.080(15) 0.080(14) 0.042(12) 0.015(13) 0.043(15)
C021 0.089(18) 0.13(2) 0.134(19) 0.006(16) 0.003(16) -0.011(17)
C022 0.079(16) 0.092(17) 0.18(2) -0.062(16) 0.002(16) 0.011(14)
C023 0.16(3) 0.24(4) 0.12(2) -0.08(2) 0.02(2) -0.11(3)
C024 0.22(3) 0.12(2) 0.129(19) -0.055(16) 0.12(2) -0.03(2)
C025 0.29(5) 0.25(4) 0.22(3) -0.16(3) 0.17(3) -0.23(4)

loop_
_atom_type_symbol
_atom_type_description
_atom_type_scat_dispersion_real
_atom_type_scat_dispersion_imag
_atom_type_scat_source
C C 0.0181 0.0091 'International Tables Vol C Tables 4.2.6.8 and 6.1.1.4'
H H 0.0000 0.0000 'International Tables Vol C Tables 4.2.6.8 and 6.1.1.4'
Cl Cl 0.3639 0.7018 'International Tables Vol C Tables 4.2.6.8 and 6.1.1.4'
O O 0.0492 0.0322 'International Tables Vol C Tables 4.2.6.8 and 6.1.1.4'
Rh Rh 0.0927 3.6045 'International Tables Vol C Tables 4.2.6.8 and 6.1.1.4'

loop_
_geom_angle_atom_site_label_1
_geom_angle_atom_site_label_2
_geom_angle_atom_site_label_3
_geom_angle
C010 Rh01 C01Y 63.3(7)
C010 Rh01 C01W 40.0(7)
C01Y Rh01 C01W 37.8(6)
C010 Rh01 C00M 38.0(5)
C01Y Rh01 C00M 63.9(7)
C01W Rh01 C00M 66.2(7)
C010 Rh01 C01B 64.2(6)
C01Y Rh01 C01B 38.0(6)
C01W Rh01 C01B 65.4(7)
C00M Rh01 C01B 39.0(6)
C010 Rh01 Cl00 90.8(5)
C01Y Rh01 Cl00 141.3(6)
C01W Rh01 Cl00 103.9(5)
C00M Rh01 Cl00 113.4(4)
C01B Rh01 Cl00 152.2(5)
C010 Rh01 Cl3 145.0(5)
C01Y Rh01 Cl3 96.5(5)
C01W Rh01 Cl3 106.4(6)
C00M Rh01 Cl3 157.1(5)
C01B Rh01 Cl3 118.1(5)
Cl00 Rh01 Cl3 89.31(14)
C010 Rh01 Cl1 127.0(5)
C01Y Rh01 Cl1 134.6(6)
C01W Rh01 Cl1 163.7(5)
C00M Rh01 Cl1 97.7(4)
C01B Rh01 Cl1 101.3(5)
Cl00 Rh01 Cl1 83.67(14)
Cl3 Rh01 Cl1 87.81(16)
C00K Rh02 C01E 65.0(6)
C00K Rh02 C01V 66.5(5)
C01E Rh02 C01V 39.5(5)
C00K Rh02 C00R 39.4(6)
C01E Rh02 C00R 64.9(6)
C01V Rh02 C00R 39.2(6)
C00K Rh02 C00S 39.0(6)
C01E Rh02 C00S 38.9(6)
C01V Rh02 C00S 66.7(6)
C00R Rh02 C00S 65.8(7)
C00K Rh02 Cl2 156.3(5)
C01E Rh02 Cl2 95.0(5)
C01V Rh02 Cl2 106.8(4)
C00R Rh02 Cl2 144.5(5)
C00S Rh02 Cl2 117.3(5)
C00K Rh02 Cl1 116.5(5)
C01E Rh02 Cl1 148.0(4)
C01V Rh02 Cl1 109.4(4)
C00R Rh02 Cl1 95.5(5)
C00S Rh02 Cl1 155.5(5)
Cl2 Rh02 Cl1 87.17(15)
C00K Rh02 Cl00 91.5(4)
C01E Rh02 Cl00 128.0(4)
C01V Rh02 Cl00 157.6(4)
C00R Rh02 Cl00 123.9(5)
C00S Rh02 Cl00 93.7(5)
Cl2 Rh02 Cl00 91.60(15)
Cl1 Rh02 Cl00 83.71(13)
Rh01 Cl00 Rh02 95.54(13)
Rh02 Cl1 Rh01 96.47(12)
C00E O009 C01R 118.8(13)
C01I O00A C020 115.4(16)
C00D O00B C01Q 118.0(14)
C01L O00C C00J 116.8(13)
C014 C00D O00B 124.6(14)
C014 C00D C00F 120.9(15)
O00B C00D C00F 114.4(14)
O009 C00E C00O 124.9(14)
O009 C00E C00P 115.2(14)
C00O C00E C00P 119.8(16)
C00U C00F C00D 118.7(14)
C00U C00F C019 123.7(13)
C00D C00F C019 117.6(14)
C00V C00G C00J 119.2(15)
C00V C00G C00N 121.7(15)
C00J C00G C00N 118.8(15)
C012 C00H C01G 123.1(16)
C012 C00H H00H 118.5
C01G C00H H00H 118.5
C00P C00I C018 118.9(14)
C00P C00I C00U 119.1(14)
C018 C00I C00U 121.9(14)
C013 C00J O00C 125.0(14)
C013 C00J C00G 121.0(15)
O00C C00J C00G 113.9(13)
C00S C00K C00R 108.7(14)
C00S C00K Rh02 71.4(9)
C00R C00K Rh02 71.1(8)
C00S C00K H00K 125.6
C00R C00K H00K 125.6
Rh02 C00K H00K 123.5
C01C C00L C01B 119.7(14)
C01C C00L H00A 107.4
C01B C00L H00A 107.4
C01C C00L H00B 107.4
C01B C00L H00B 107.4
H00A C00L H00B 106.9
C010 C00M C01B 107.0(14)
C010 C00M C00N 127.8(16)
C01B C00M C00N 125.0(14)
C010 C00M Rh01 69.5(8)
C01B C00M Rh01 71.4(8)
C00N C00M Rh01 128.2(10)
C00M C00N C00G 108.2(14)
C00M C00N H00C 110.1
C00G C00N H00C 110.1
C00M C00N H00D 110.1
C00G C00N H00D 110.1
H00C C00N H00D 108.4
C00E C00O C00Z 120.9(14)
C00E C00O H00O 119.6
C00Z C00O H00O 119.6
C00I C00P C00E 122.2(15)
C00I C00P C00W 119.2(14)
C00E C00P C00W 118.1(15)
C01P C00Q C015 121.3(18)
C01P C00Q C00X 121.2(18)
C015 C00Q C00X 117.5(17)
C01V C00R C00K 108.3(15)
C01V C00R C00W 125.6(15)
C00K C00R C00W 126.1(15)
C01V C00R Rh02 69.6(9)
C00K C00R Rh02 69.5(9)
C00W C00R Rh02 128.7(10)
C01E C00S C00K 106.4(14)
C01E C00S C01S 127.6(17)
C00K C00S C01S 126.0(16)
C01E C00S Rh02 69.6(8)
C00K C00S Rh02 69.5(9)
C01S C00S Rh02 127.8(13)
C011 C00T C01A 121.1(14)
C011 C00T C00V 122.4(14)
C01A C00T C00V 116.5(14)
C01U C00U C00F 120.3(13)
C01U C00U C00I 120.4(15)
C00F C00U C00I 119.0(13)
C00G C00V C00T 120.7(14)
C00G C00V C01D 120.2(14)
C00T C00V C01D 119.0(14)
C00R C00W C00P 105.0(12)
C00R C00W H00E 110.8
C00P C00W H00E 110.8
C00R C00W H00F 110.8
C00P C00W H00F 110.8
H00E C00W H00F 108.8
C01I C00X C00Q 121.4(17)
C01I C00X H00X 119.3
C00Q C00X H00X 119.3
C01T C00Y C015 121.5(16)
C01T C00Y H00Y 119.3
C015 C00Y H00Y 119.3
C00O C00Z C018 120.2(15)
C00O C00Z C017 122.9(15)
C018 C00Z C017 116.9(16)
C00M C010 C01W 110.5(15)
C00M C010 Rh01 72.5(9)
C01W C010 Rh01 70.3(9)
C00M C010 H010 124.7
C01W C010 H010 124.7
Rh01 C010 H010 124.1
C012 C011 C00T 118.4(15)
C012 C011 H011 120.8
C00T C011 H011 120.8
C00H C012 C011 120.4(15)
C00H C012 H012 119.8
C011 C012 H012 119.8
C00J C013 C01A 121.6(14)
C00J C013 H013 119.2
C01A C013 H013 119.2
C00D C014 C01O 121.7(15)
C00D C014 H014 119.1
C01O C014 H014 119.1
C00Q C015 C01D 119.0(17)
C00Q C015 C00Y 116.2(17)
C01D C015 C00Y 124.2(14)
C01H C016 C01J 118.9(16)
C01H C016 H016 120.6
C01J C016 H016 120.6
C01N C017 C00Z 121.9(16)
C01N C017 H017 119.0
C00Z C017 H017 119.0
C01K C018 C00Z 120.9(15)
C01K C018 C00I 121.2(15)
C00Z C018 C00I 117.9(15)
C01V C019 C00F 117.9(14)
C01V C019 H01A 107.8
C00F C019 H01A 107.8
C01V C019 H01B 107.8
C00F C019 H01B 107.8
H01A C019 H01B 107.2
C013 C01A C00T 120.7(13)
C013 C01A C01G 122.5(15)
C00T C01A C01G 116.7(16)
C01Y C01B C00M 105.2(14)
C01Y C01B C00L 127.3(16)
C00M C01B C00L 127.1(15)
C01Y C01B Rh01 68.7(10)
C00M C01B Rh01 69.6(8)
C00L C01B Rh01 132.0(12)
C01D C01C C01I 118.2(16)
C01D C01C C00L 121.8(16)
C01I C01C C00L 119.5(16)
C01C C01D C015 121.7(15)
C01C C01D C00V 120.6(16)
C015 C01D C00V 117.5(15)
C00S C01E C01V 110.6(15)
C00S C01E Rh02 71.5(9)
C01V C01E Rh02 70.3(9)
C00S C01E H01E 124.7
C01V C01E H01E 124.7
Rh02 C01E H01E 125.1
C01H C01F C01U 122.7(15)
C01H C01F H01F 118.6
C01U C01F H01F 118.6
C00H C01G C01A 120.0(16)
C00H C01G H01G 120.0
C01A C01G H01G 120.0
C01F C01H C016 121.7(16)
C01F C01H H01H 119.2
C016 C01H H01H 119.2
C00X C01I O00A 126.0(18)
C00X C01I C01C 121.6(17)
O00A C01I C01C 112.3(17)
C01O C01J C016 122.3(15)
C01O C01J H01J 118.9
C016 C01J H01J 118.9
C01X C01K C018 118.7(15)
C01X C01K H01K 120.6
C018 C01K H01K 120.6
O00C C01L H01C 109.5
O00C C01L H01D 109.5
H01C C01L H01D 109.5
O00C C01L H01I 109.5
H01C C01L H01I 109.5
H01D C01L H01I 109.5
C01P C01M C01T 117.7(18)
C01P C01M H01M 121.1
C01T C01M H01M 121.1
C017 C01N C01X 119.7(16)
C017 C01N H01N 120.1
C01X C01N H01N 120.1
C01J C01O C014 123.5(15)
C01J C01O C01U 119.5(16)
C014 C01O C01U 117.0(15)
C01M C01P C00Q 121.3(17)
C01M C01P H01P 119.3
C00Q C01P H01P 119.3
O00B C01Q H01L 109.5
O00B C01Q H01O 109.5
H01L C01Q H01O 109.5
O00B C01Q H01Q 109.5
H01L C01Q H01Q 109.5
H01O C01Q H01Q 109.5
O009 C01R H01R 109.5
O009 C01R H01S 109.5
H01R C01R H01S 109.5
O009 C01R H01T 109.5
H01R C01R H01T 109.5
H01S C01R H01T 109.5
C00S C01S C022 112.6(16)
C00S C01S C024 106.4(15)
C022 C01S C024 115.9(19)
C00S C01S H01U 107.1
C022 C01S H01U 107.1
C024 C01S H01U 107.1
C00Y C01T C01M 121.9(19)
C00Y C01T H01V 119.0
C01M C01T H01V 119.0
C00U C01U C01F 123.9(15)
C00U C01U C01O 121.2(16)
C01F C01U C01O 114.9(15)
C00R C01V C01E 106.0(14)
C00R C01V C019 128.4(14)
C01E C01V C019 124.8(14)
C00R C01V Rh02 71.2(9)
C01E C01V Rh02 70.2(9)
C019 C01V Rh02 131.3(10)
C01Y C01W C010 103.5(17)
C01Y C01W C01Z 126.6(19)
C010 C01W C01Z 129.2(19)
C01Y C01W Rh01 70.8(11)
C010 C01W Rh01 69.7(9)
C01Z C01W Rh01 130.5(13)
C01K C01X C01N 121.7(16)
C01K C01X H01X 119.2
C01N C01X H01X 119.2
C01W C01Y C01B 113.8(18)
C01W C01Y Rh01 71.4(11)
C01B C01Y Rh01 73.4(10)
C01W C01Y H01Y 123.1
C01B C01Y H01Y 123.1
Rh01 C01Y H01Y 123.6
C025 C01Z C023 107(2)
C025 C01Z C01W 112(2)
C023 C01Z C01W 112(2)
C025 C01Z H01Z 108.6
C023 C01Z H01Z 108.6
C01W C01Z H01Z 108.6
O00A C020 H02A 109.5
O00A C020 H02B 109.5
H02A C020 H02B 109.5
O00A C020 H02C 109.5
H02A C020 H02C 109.5
H02B C020 H02C 109.5
Cl5 C021 Cl4 116.0(15)
Cl5 C021 H02P 108.3
Cl4 C021 H02P 108.3
Cl5 C021 H02Q 108.3
Cl4 C021 H02Q 108.3
H02P C021 H02Q 107.4
C01S C022 H02D 109.5
C01S C022 H02E 109.5
H02D C022 H02E 109.5
C01S C022 H02F 109.5
H02D C022 H02F 109.5
H02E C022 H02F 109.5
C01Z C023 H02G 109.5
C01Z C023 H02H 109.5
H02G C023 H02H 109.5
C01Z C023 H02I 109.5
H02G C023 H02I 109.5
H02H C023 H02I 109.5
C01S C024 H02J 109.5
C01S C024 H02K 109.5
H02J C024 H02K 109.5
C01S C024 H02L 109.5
H02J C024 H02L 109.5
H02K C024 H02L 109.5
C01Z C025 H02M 109.5
C01Z C025 H02N 109.5
H02M C025 H02N 109.5
C01Z C025 H02O 109.5
H02M C025 H02O 109.5
H02N C025 H02O 109.5

loop_
_geom_bond_atom_site_label_1
_geom_bond_atom_site_label_2
_geom_bond_distance
Rh01 C010 2.107(14)
Rh01 C01Y 2.107(18)
Rh01 C01W 2.116(17)
Rh01 C00M 2.145(14)
Rh01 C01B 2.168(15)
Rh01 Cl00 2.439(4)
Rh01 Cl3 2.446(5)
Rh01 Cl1 2.448(4)
Rh02 C00K 2.129(16)
Rh02 C01E 2.129(16)
Rh02 C01V 2.130(16)
Rh02 C00R 2.151(15)
Rh02 C00S 2.154(14)
Rh02 Cl2 2.387(4)
Rh02 Cl1 2.420(4)
Rh02 Cl00 2.465(4)
Cl4 C021 1.76(2)
Cl5 C021 1.67(2)
O009 C00E 1.379(18)
O009 C01R 1.405(16)
O00A C01I 1.35(2)
O00A C020 1.45(2)
O00B C00D 1.365(18)
O00B C01Q 1.436(18)
O00C C01L 1.37(2)
O00C C00J 1.401(18)
C00D C014 1.36(2)
C00D C00F 1.44(2)
C00E C00O 1.38(2)
C00E C00P 1.39(2)
C00F C00U 1.39(2)
C00F C019 1.51(2)
C00G C00V 1.36(2)
C00G C00J 1.42(2)
C00G C00N 1.51(2)
C00H C012 1.35(2)
C00H C01G 1.35(2)
C00H H00H 0.9500
C00I C00P 1.37(2)
C00I C018 1.47(2)
C00I C00U 1.479(19)
C00J C013 1.33(2)
C00K C00S 1.43(2)
C00K C00R 1.44(2)
C00K H00K 0.9500
C00L C01C 1.46(2)
C00L C01B 1.52(2)
C00L H00A 0.9900
C00L H00B 0.9900
C00M C010 1.38(2)
C00M C01B 1.44(2)
C00M C00N 1.49(2)
C00N H00C 0.9900
C00N H00D 0.9900
C00O C00Z 1.40(2)
C00O H00O 0.9500
C00P C00W 1.52(2)
C00Q C01P 1.39(2)
C00Q C015 1.41(2)
C00Q C00X 1.47(2)
C00R C01V 1.44(2)
C00R C00W 1.51(2)
C00S C01E 1.43(2)
C00S C01S 1.47(2)
C00T C011 1.41(2)
C00T C01A 1.41(2)
C00T C00V 1.47(2)
C00U C01U 1.39(2)
C00V C01D 1.50(2)
C00W H00E 0.9900
C00W H00F 0.9900
C00X C01I 1.32(2)
C00X H00X 0.9500
C00Y C01T 1.34(2)
C00Y C015 1.44(2)
C00Y H00Y 0.9500
C00Z C018 1.41(2)
C00Z C017 1.42(2)
C010 C01W 1.45(2)
C010 H010 0.9500
C011 C012 1.40(2)
C011 H011 0.9500
C012 H012 0.9500
C013 C01A 1.38(2)
C013 H013 0.9500
C014 C01O 1.40(2)
C014 H014 0.9500
C015 C01D 1.42(2)
C016 C01H 1.36(2)
C016 C01J 1.39(2)
C016 H016 0.9500
C017 C01N 1.35(2)
C017 H017 0.9500
C018 C01K 1.40(2)
C019 C01V 1.50(2)
C019 H01A 0.9900
C019 H01B 0.9900
C01A C01G 1.44(2)
C01B C01Y 1.39(2)
C01C C01D 1.38(2)
C01C C01I 1.44(2)
C01E C01V 1.44(2)
C01E H01E 0.9500
C01F C01H 1.33(2)
C01F C01U 1.45(2)
C01F H01F 0.9500
C01G H01G 0.9500
C01H H01H 0.9500
C01J C01O 1.38(2)
C01J H01J 0.9500
C01K C01X 1.37(2)
C01K H01K 0.9500
C01L H01C 0.9800
C01L H01D 0.9800
C01L H01I 0.9800
C01M C01P 1.38(3)
C01M C01T 1.42(2)
C01M H01M 0.9500
C01N C01X 1.39(2)
C01N H01N 0.9500
C01O C01U 1.45(2)
C01P H01P 0.9500
C01Q H01L 0.9800
C01Q H01O 0.9800
C01Q H01Q 0.9800
C01R H01R 0.9800
C01R H01S 0.9800
C01R H01T 0.9800
C01S C022 1.52(3)
C01S C024 1.54(2)
C01S H01U 1.0000
C01T H01V 0.9500
C01W C01Y 1.37(2)
C01W C01Z 1.52(3)
C01X H01X 0.9500
C01Y H01Y 0.9500
C01Z C025 1.46(3)
C01Z C023 1.48(3)
C01Z H01Z 1.0000
C020 H02A 0.9800
C020 H02B 0.9800
C020 H02C 0.9800
C021 H02P 0.9900
C021 H02Q 0.9900
C022 H02D 0.9800
C022 H02E 0.9800
C022 H02F 0.9800
C023 H02G 0.9800
C023 H02H 0.9800
C023 H02I 0.9800
C024 H02J 0.9800
C024 H02K 0.9800
C024 H02L 0.9800
C025 H02M 0.9800
C025 H02N 0.9800
C025 H02O 0.9800
